data_1519785
loop_
_publ_author_name
'Devillanova, Francesco'
'Aragoni, Carla'
'Arca, Massimiliano'
'Huth, Susanne L.'
'Hursthouse, Michael B.'

_publ_section_title
;
 C56H60Cl2N8Ni1Pt2
;
_journal_name_full 'Crystal Structure Report Archive'
_journal_page_first 241
_journal_year 2006
_chemical_formula_sum 'C56 H60 Cl2 N8 Ni Pt2'
_chemical_formula_weight 1364.91
_space_group_IT_number 12
_symmetry_cell_setting monoclinic
_symmetry_space_group_name_Hall '-C 2y'
_symmetry_space_group_name_H-M 'C 1 2/m 1'
_atom_sites_solution_hydrogens geom
_atom_sites_solution_primary direct
_atom_sites_solution_secondary difmap
_cell_angle_alpha 90.00
_cell_angle_beta 90.417(10)
_cell_angle_gamma 90.00
_cell_formula_units_Z 2
_cell_length_a 10.2973(8)
_cell_length_b 29.825(5)
_cell_length_c 9.3067(11)
_cell_measurement_reflns_used 3111
_cell_measurement_temperature 120(2)
_cell_measurement_theta_max 27.48
_cell_measurement_theta_min 2.91
_cell_volume 2858.2(6)
_computing_cell_refinement 'DENZO (Otwinowski & Minor, 1997) & COLLECT (Hooft, R.W.W., 1998)'
_computing_data_collection 'COLLECT (Hooft, R.W.W., 1998)'
_computing_data_reduction 'DENZO (Otwinowski & Minor, 1997) & COLLECT (Hooft, R.W.W., 1998)'
_computing_structure_refinement 'SHELXL-97 (Sheldrick, 1997)'
_diffrn_ambient_temperature 120(2)
_diffrn_detector_area_resol_mean 9.091
_diffrn_measured_fraction_theta_full 0.994
_diffrn_measured_fraction_theta_max 0.994
_diffrn_measurement_device_type 'Bruker-Nonius 95mm CCD camera on \k-goniostat'
_diffrn_measurement_method '\f & \w scans'
_diffrn_radiation_monochromator '10cm confocal mirrors'
_diffrn_radiation_source 'Bruker-Nonius FR591 rotating anode'
_diffrn_radiation_type MoK\a
_diffrn_radiation_wavelength 0.71073
_diffrn_reflns_av_R_equivalents 0.0377
_diffrn_reflns_av_sigmaI/netI 0.0332
_diffrn_reflns_limit_h_max 13
_diffrn_reflns_limit_h_min -10
_diffrn_reflns_limit_k_max 38
_diffrn_reflns_limit_k_min -38
_diffrn_reflns_limit_l_max 12
_diffrn_reflns_limit_l_min -12
_diffrn_reflns_number 14390
_diffrn_reflns_theta_full 27.47
_diffrn_reflns_theta_max 27.47
_diffrn_reflns_theta_min 3.04
_exptl_absorpt_coefficient_mu 5.344
_exptl_absorpt_correction_T_max 0.8147
_exptl_absorpt_correction_T_min 0.4146
_exptl_absorpt_correction_type multi-scan
_exptl_absorpt_process_details 'SADABS V2.10 (Sheldrick, G.M., 2003)'
_exptl_crystal_colour green
_exptl_crystal_density_diffrn 1.586
_exptl_crystal_density_method 'not measured'
_exptl_crystal_description slab
_exptl_crystal_F_000 1340
_exptl_crystal_size_max 0.20
_exptl_crystal_size_mid 0.10
_exptl_crystal_size_min 0.04
_refine_diff_density_max 1.647
_refine_diff_density_min -1.499
_refine_diff_density_rms 0.126
_refine_ls_extinction_coef 0.00025(9)
_refine_ls_extinction_expression Fc^*^=kFc[1+0.001xFc^2^\l^3^/sin(2\q)]^-1/4^
_refine_ls_extinction_method SHELXL
_refine_ls_goodness_of_fit_ref 1.076
_refine_ls_hydrogen_treatment constr
_refine_ls_matrix_type full
_refine_ls_number_parameters 162
_refine_ls_number_reflns 3326
_refine_ls_number_restraints 0
_refine_ls_restrained_S_all 1.076
_refine_ls_R_factor_all 0.0295
_refine_ls_R_factor_gt 0.0269
_refine_ls_shift/su_max 0.001
_refine_ls_shift/su_mean 0.000
_refine_ls_structure_factor_coef Fsqd
_refine_ls_weighting_details 'calc w=1/[\s^2^(Fo^2^)+(0.0352P)^2^+6.5305P] where P=(Fo^2^+2Fc^2^)/3'
_refine_ls_weighting_scheme calc
_refine_ls_wR_factor_gt 0.0666
_refine_ls_wR_factor_ref 0.0675
_reflns_number_gt 3101
_reflns_number_total 3326
_reflns_threshold_expression >2sigma(I)
_cod_data_source_file eCrystal-241.cif
_cod_data_source_block 2005slh0428
_cod_depositor_comments
;
Citation :
Devillanova, Francesco and Aragoni, Carla and Arca, Massimiliano and 
Huth, Susanne L. and Hursthouse, Michael B. (2006) 
University of Southampton, Crystal Structure Report Archive. 
(doi:10.5258/ecrystals/241)

More at:
http://ecrystals.chem.soton.ac.uk/241/

The following automatic conversions were performed:

'_symmetry_cell_setting' value 'Monoclinic' changed to 'monoclinic'
according to the built-in table from CIF Core dictionary named
'cif_core.dic' version 2.4.1 from 2010-06-29.

Automatic conversion script
Id: cif_fix_values 3392 2015-05-12 13:50:21Z andrius 
;
_cod_original_sg_symbol_H-M C2/m
_cod_database_code 1519785

loop_
_symmetry_equiv_pos_as_xyz
'x, y, z'
'-x, y, -z'
'x+1/2, y+1/2, z'
'-x+1/2, y+1/2, -z'
'-x, -y, -z'
'x, -y, z'
'-x+1/2, -y+1/2, -z'
'x+1/2, -y+1/2, z'

loop_
_atom_site_label
_atom_site_type_symbol
_atom_site_fract_x
_atom_site_fract_y
_atom_site_fract_z
_atom_site_U_iso_or_equiv
_atom_site_adp_type
_atom_site_occupancy
_atom_site_symmetry_multiplicity
_atom_site_calc_flag
_atom_site_refinement_flags
_atom_site_disorder_assembly
_atom_site_disorder_group
C1 C 0.3213(3) 0.07989(12) 0.5381(4) 0.0235(7) Uani 1 1 d . . .
H1 H 0.3571 0.0780 0.6324 0.028 Uiso 1 1 calc R . .
C2 C 0.2244(3) 0.11161(11) 0.5124(4) 0.0228(7) Uani 1 1 d . . .
C3 C 0.1732(4) 0.11392(13) 0.3744(4) 0.0283(8) Uani 1 1 d . . .
H3 H 0.1052 0.1344 0.3526 0.034 Uiso 1 1 calc R . .
C4 C 0.2223(4) 0.08611(15) 0.2688(4) 0.0364(9) Uani 1 1 d . . .
H4 H 0.1904 0.0880 0.1729 0.044 Uiso 1 1 calc R . .
C5 C 0.3180(4) 0.05566(13) 0.3045(4) 0.0335(9) Uani 1 1 d . . .
H5 H 0.3506 0.0366 0.2315 0.040 Uiso 1 1 calc R . .
C6 C 0.1747(3) 0.13995(11) 0.6312(4) 0.0201(7) Uani 1 1 d . . .
C7 C 0.1350(3) 0.18447(12) 0.6068(4) 0.0207(7) Uani 1 1 d . . .
H7 H 0.1449 0.1973 0.5141 0.025 Uiso 1 1 calc R . .
C8 C 0.0818(3) 0.20993(12) 0.7164(4) 0.0195(7) Uani 1 1 d . . .
C9 C 0.0651(3) 0.19279(11) 0.8561(3) 0.0180(6) Uani 1 1 d . . .
C10 C 0.1105(3) 0.14889(12) 0.8801(4) 0.0210(7) Uani 1 1 d . . .
H10 H 0.1053 0.1367 0.9742 0.025 Uiso 1 1 calc R . .
C11 C 0.1629(3) 0.12275(12) 0.7709(4) 0.0227(7) Uani 1 1 d . . .
H11 H 0.1910 0.0931 0.7911 0.027 Uiso 1 1 calc R . .
C12 C 0.0353(4) 0.25716(12) 0.6931(4) 0.0222(7) Uani 1 1 d . . .
H12A H 0.0844 0.2711 0.6137 0.027 Uiso 1 1 calc R . .
H12B H -0.0579 0.2570 0.6661 0.027 Uiso 1 1 calc R . .
C13 C -0.0222(4) 0.32569(12) 0.8116(4) 0.0284(8) Uani 1 1 d . . .
H13A H -0.0119 0.3440 0.8982 0.043 Uiso 1 1 calc R . .
H13B H -0.1141 0.3182 0.7977 0.043 Uiso 1 1 calc R . .
H13C H 0.0090 0.3425 0.7281 0.043 Uiso 1 1 calc R . .
C14 C 0.1945(3) 0.29518(13) 0.8435(4) 0.0276(8) Uani 1 1 d . . .
H14A H 0.2454 0.2676 0.8537 0.041 Uiso 1 1 calc R . .
H14B H 0.2070 0.3139 0.9289 0.041 Uiso 1 1 calc R . .
H14C H 0.2233 0.3116 0.7582 0.041 Uiso 1 1 calc R . .
N1 N 0.3672(3) 0.05178(10) 0.4374(3) 0.0235(6) Uani 1 1 d . . .
N2 N 0.0545(3) 0.28369(9) 0.8277(3) 0.0194(6) Uani 1 1 d . . .
Ni1 Ni 0.5000 0.0000 0.5000 0.02156(19) Uani 1 4 d S . .
Pt1 Pt 0.0000 0.237047(6) 1.0000 0.01767(8) Uani 1 2 d S . .
Cl1 Cl 0.59016(16) 0.0000 0.25306(19) 0.0463(4) Uani 1 2 d S . .

loop_
_atom_site_aniso_label
_atom_site_aniso_U_11
_atom_site_aniso_U_22
_atom_site_aniso_U_33
_atom_site_aniso_U_23
_atom_site_aniso_U_13
_atom_site_aniso_U_12
C1 0.0245(17) 0.0193(16) 0.0268(18) -0.0008(14) 0.0050(14) -0.0015(14)
C2 0.0251(17) 0.0164(15) 0.0270(18) -0.0006(14) 0.0039(14) -0.0023(13)
C3 0.032(2) 0.0230(18) 0.0304(19) 0.0018(15) 0.0015(15) 0.0039(15)
C4 0.053(3) 0.035(2) 0.0218(19) -0.0012(16) 0.0005(17) 0.0085(19)
C5 0.046(2) 0.0246(19) 0.030(2) -0.0012(16) 0.0108(17) 0.0070(17)
C6 0.0172(16) 0.0208(16) 0.0222(16) -0.0005(13) 0.0017(12) -0.0017(13)
C7 0.0171(16) 0.0227(17) 0.0223(16) 0.0023(14) -0.0001(12) 0.0002(13)
C8 0.0176(16) 0.0190(16) 0.0220(16) -0.0013(13) -0.0008(12) -0.0010(13)
C9 0.0154(15) 0.0180(15) 0.0207(16) -0.0008(13) -0.0010(12) -0.0003(12)
C10 0.0215(17) 0.0198(16) 0.0217(16) 0.0027(13) 0.0016(13) -0.0005(13)
C11 0.0174(16) 0.0205(17) 0.0303(18) 0.0017(14) 0.0010(13) 0.0016(13)
C12 0.0256(19) 0.0219(18) 0.0191(17) 0.0003(13) 0.0001(14) 0.0032(14)
C13 0.038(2) 0.0197(17) 0.0271(19) 0.0021(15) -0.0002(15) 0.0079(16)
C14 0.0248(18) 0.0276(19) 0.0303(19) 0.0037(16) 0.0019(14) -0.0056(15)
N1 0.0244(15) 0.0184(14) 0.0279(16) -0.0013(12) 0.0058(12) 0.0001(12)
N2 0.0218(14) 0.0162(14) 0.0203(14) 0.0008(11) 0.0005(11) 0.0012(11)
Ni1 0.0215(4) 0.0127(4) 0.0305(5) 0.000 0.0093(4) 0.000
Pt1 0.01713(12) 0.01656(11) 0.01934(11) 0.000 0.00113(7) 0.000
Cl1 0.0482(9) 0.0344(8) 0.0563(10) 0.000 0.0112(7) 0.000

loop_
_atom_type_symbol
_atom_type_description
_atom_type_scat_dispersion_real
_atom_type_scat_dispersion_imag
_atom_type_scat_source
C C 0.0033 0.0016 'International Tables Vol C Tables 4.2.6.8 and 6.1.1.4'
H H 0.0000 0.0000 'International Tables Vol C Tables 4.2.6.8 and 6.1.1.4'
N N 0.0061 0.0033 'International Tables Vol C Tables 4.2.6.8 and 6.1.1.4'
Ni Ni 0.3393 1.1124 'International Tables Vol C Tables 4.2.6.8 and 6.1.1.4'
Pt Pt -1.7033 8.3905 'International Tables Vol C Tables 4.2.6.8 and 6.1.1.4'
Cl Cl 0.1484 0.1585 'International Tables Vol C Tables 4.2.6.8 and 6.1.1.4'

loop_
_geom_angle_atom_site_label_1
_geom_angle_atom_site_label_2
_geom_angle_atom_site_label_3
_geom_angle
_geom_angle_site_symmetry_1
_geom_angle_site_symmetry_3
N1 C1 C2 123.9(3) . .
N1 C1 H1 118.1 . .
C2 C1 H1 118.1 . .
C3 C2 C1 117.4(3) . .
C3 C2 C6 122.0(3) . .
C1 C2 C6 120.5(3) . .
C4 C3 C2 119.3(4) . .
C4 C3 H3 120.3 . .
C2 C3 H3 120.3 . .
C5 C4 C3 119.1(4) . .
C5 C4 H4 120.4 . .
C3 C4 H4 120.4 . .
N1 C5 C4 123.0(4) . .
N1 C5 H5 118.5 . .
C4 C5 H5 118.5 . .
C11 C6 C7 117.9(3) . .
C11 C6 C2 120.9(3) . .
C7 C6 C2 121.2(3) . .
C8 C7 C6 120.9(3) . .
C8 C7 H7 119.6 . .
C6 C7 H7 119.6 . .
C7 C8 C9 122.1(3) . .
C7 C8 C12 122.3(3) . .
C9 C8 C12 115.6(3) . .
C10 C9 C8 116.2(3) . .
C10 C9 Pt1 128.3(2) . .
C8 C9 Pt1 115.0(2) . .
C11 C10 C9 122.3(3) . .
C11 C10 H10 118.8 . .
C9 C10 H10 118.8 . .
C10 C11 C6 120.5(3) . .
C10 C11 H11 119.7 . .
C6 C11 H11 119.7 . .
N2 C12 C8 109.6(3) . .
N2 C12 H12A 109.8 . .
C8 C12 H12A 109.8 . .
N2 C12 H12B 109.8 . .
C8 C12 H12B 109.8 . .
H12A C12 H12B 108.2 . .
N2 C13 H13A 109.5 . .
N2 C13 H13B 109.5 . .
H13A C13 H13B 109.5 . .
N2 C13 H13C 109.5 . .
H13A C13 H13C 109.5 . .
H13B C13 H13C 109.5 . .
N2 C14 H14A 109.5 . .
N2 C14 H14B 109.5 . .
H14A C14 H14B 109.5 . .
N2 C14 H14C 109.5 . .
H14A C14 H14C 109.5 . .
H14B C14 H14C 109.5 . .
C5 N1 C1 117.2(3) . .
C5 N1 Ni1 123.4(2) . .
C1 N1 Ni1 119.1(2) . .
C13 N2 C14 109.2(3) . .
C13 N2 C12 107.2(3) . .
C14 N2 C12 109.1(3) . .
C13 N2 Pt1 117.9(2) . .
C14 N2 Pt1 109.0(2) . .
C12 N2 Pt1 104.1(2) . .
N1 Ni1 N1 180.00(11) 2_656 6
N1 Ni1 N1 87.65(16) 2_656 .
N1 Ni1 N1 92.35(16) 6 .
N1 Ni1 N1 92.35(16) 2_656 5_656
N1 Ni1 N1 87.65(16) 6 5_656
N1 Ni1 N1 180.00(11) . 5_656
N1 Ni1 Cl1 90.55(8) 2_656 .
N1 Ni1 Cl1 89.45(8) 6 .
N1 Ni1 Cl1 89.45(8) . .
N1 Ni1 Cl1 90.55(8) 5_656 .
N1 Ni1 Cl1 89.45(8) 2_656 5_656
N1 Ni1 Cl1 90.55(8) 6 5_656
N1 Ni1 Cl1 90.55(8) . 5_656
N1 Ni1 Cl1 89.45(8) 5_656 5_656
Cl1 Ni1 Cl1 180.0 . 5_656
C9 Pt1 C9 97.38(19) . 2_557
C9 Pt1 N2 174.09(11) . 2_557
C9 Pt1 N2 80.83(13) 2_557 2_557
C9 Pt1 N2 80.83(13) . .
C9 Pt1 N2 174.09(11) 2_557 .
N2 Pt1 N2 101.51(15) 2_557 .

loop_
_geom_bond_atom_site_label_1
_geom_bond_atom_site_label_2
_geom_bond_distance
_geom_bond_site_symmetry_2
C1 N1 1.346(4) .
C1 C2 1.394(5) .
C1 H1 0.9500 .
C2 C3 1.386(5) .
C2 C6 1.486(5) .
C3 C4 1.384(5) .
C3 H3 0.9500 .
C4 C5 1.380(6) .
C4 H4 0.9500 .
C5 N1 1.338(5) .
C5 H5 0.9500 .
C6 C11 1.404(5) .
C6 C7 1.407(5) .
C7 C8 1.388(5) .
C7 H7 0.9500 .
C8 C9 1.408(5) .
C8 C12 1.503(5) .
C9 C10 1.408(5) .
C9 Pt1 2.000(3) .
C10 C11 1.393(5) .
C10 H10 0.9500 .
C11 H11 0.9500 .
C12 N2 1.493(4) .
C12 H12A 0.9900 .
C12 H12B 0.9900 .
C13 N2 1.488(4) .
C13 H13A 0.9800 .
C13 H13B 0.9800 .
C13 H13C 0.9800 .
C14 N2 1.488(4) .
C14 H14A 0.9800 .
C14 H14B 0.9800 .
C14 H14C 0.9800 .
N1 Ni1 2.141(3) .
N2 Pt1 2.199(3) .
Ni1 N1 2.141(3) 2_656
Ni1 N1 2.141(3) 6
Ni1 N1 2.141(3) 5_656
Ni1 Cl1 2.4849(17) .
Ni1 Cl1 2.4849(17) 5_656
Pt1 C9 2.000(3) 2_557
Pt1 N2 2.199(3) 2_557
